data_4119589
loop_
_publ_author_name
'Jeffrey Camacho-Bunquin'
'Michael J. Ferguson'
'Jeffrey M. Stryker'

_publ_section_title
;
 Hydrocarbon-Soluble Nanocatalysts with No Bulk Phase: Coplanar,
 Two-Coordinate Arrays of the Base Metals
;
_journal_name_full 'Journal of the American Chemical Society'
_journal_page_first 5537
_journal_page_last 5540
_journal_paper_doi 10.1021/ja401579x
_journal_volume 135
_journal_year 2013
_chemical_formula_moiety 'C48 H108 N4 Ni4 P4, 2(C4 H8 O)'
_chemical_formula_sum 'C56 H124 N4 Ni4 O2 P4'
_chemical_formula_weight 1244.31
_chemical_name_systematic
; 
 ? 
;
_space_group_IT_number 15
_symmetry_cell_setting monoclinic
_symmetry_space_group_name_Hall '-C 2yc'
_symmetry_space_group_name_H-M 'C 1 2/c 1'
_atom_sites_solution_hydrogens geom
_atom_sites_solution_primary direct
_atom_sites_solution_secondary difmap
_audit_creation_method SHELXL-97
_cell_angle_alpha 90.00
_cell_angle_beta 114.1930(10)
_cell_angle_gamma 90.00
_cell_formula_units_Z 4
_cell_length_a 23.4807(17)
_cell_length_b 12.8848(10)
_cell_length_c 23.8905(18)
_cell_measurement_reflns_used 9039
_cell_measurement_temperature 173(2)
_cell_measurement_theta_max 24.84
_cell_measurement_theta_min 2.24
_cell_volume 6593.1(9)
_computing_cell_refinement 'Bruker SAINT'
_computing_data_collection 'Bruker APEX2'
_computing_data_reduction 'Bruker SAINT'
_computing_molecular_graphics 'Bruker SHELXTL'
_computing_publication_material 'Bruker SHELXTL'
_computing_structure_refinement 'SHELXL-97 (Sheldrick, 2008)'
_computing_structure_solution 'SHELXS-97 (Sheldrick, 2008)'
_diffrn_ambient_temperature 173(2)
_diffrn_measured_fraction_theta_full 0.997
_diffrn_measured_fraction_theta_max 0.997
_diffrn_measurement_device_type 'Bruker APEX-II CCD'
_diffrn_measurement_method '\w scans'
_diffrn_radiation_monochromator graphite
_diffrn_radiation_source 'fine-focus sealed tube'
_diffrn_radiation_type MoK\a
_diffrn_radiation_wavelength 0.71073
_diffrn_reflns_av_R_equivalents 0.0496
_diffrn_reflns_av_sigmaI/netI 0.0396
_diffrn_reflns_limit_h_max 30
_diffrn_reflns_limit_h_min -30
_diffrn_reflns_limit_k_max 16
_diffrn_reflns_limit_k_min -16
_diffrn_reflns_limit_l_max 31
_diffrn_reflns_limit_l_min -31
_diffrn_reflns_number 28793
_diffrn_reflns_theta_full 27.57
_diffrn_reflns_theta_max 27.57
_diffrn_reflns_theta_min 1.84
_exptl_absorpt_coefficient_mu 1.261
_exptl_absorpt_correction_T_max 0.9327
_exptl_absorpt_correction_T_min 0.7551
_exptl_absorpt_correction_type numerical
_exptl_absorpt_process_details 'SADABS (Sheldrick, 2008)'
_exptl_crystal_colour purple
_exptl_crystal_density_diffrn 1.254
_exptl_crystal_description block
_exptl_crystal_F_000 2704
_exptl_crystal_size_max 0.24
_exptl_crystal_size_mid 0.15
_exptl_crystal_size_min 0.06
_refine_diff_density_max 0.946
_refine_diff_density_min -0.742
_refine_diff_density_rms 0.112
_refine_ls_extinction_method none
_refine_ls_goodness_of_fit_ref 1.100
_refine_ls_hydrogen_treatment constr
_refine_ls_matrix_type full
_refine_ls_number_parameters 321
_refine_ls_number_reflns 7627
_refine_ls_number_restraints 21
_refine_ls_restrained_S_all 1.107
_refine_ls_R_factor_all 0.0877
_refine_ls_R_factor_gt 0.0657
_refine_ls_shift/su_max 0.001
_refine_ls_shift/su_mean 0.000
_refine_ls_structure_factor_coef Fsqd
_refine_ls_weighting_details 'calc w=1/[\s^2^(Fo^2^)+(0.0697P)^2^+51.0707P] where P=(Fo^2^+2Fc^2^)/3'
_refine_ls_weighting_scheme calc
_refine_ls_wR_factor_gt 0.1779
_refine_ls_wR_factor_ref 0.1906
_reflns_number_gt 5698
_reflns_number_total 7627
_reflns_threshold_expression I>2\s(I)
_cod_data_source_file ja401579x_si_003.cif
_cod_data_source_block jms1111
_cod_database_code 4119589

loop_
_symmetry_equiv_pos_as_xyz
'x, y, z'
'-x, y, -z+1/2'
'x+1/2, y+1/2, z'
'-x+1/2, y+1/2, -z+1/2'
'-x, -y, -z'
'x, -y, z-1/2'
'-x+1/2, -y+1/2, -z'
'x+1/2, -y+1/2, z-1/2'

loop_
_atom_site_label
_atom_site_type_symbol
_atom_site_fract_x
_atom_site_fract_y
_atom_site_fract_z
_atom_site_U_iso_or_equiv
_atom_site_adp_type
_atom_site_occupancy
_atom_site_symmetry_multiplicity
_atom_site_calc_flag
_atom_site_refinement_flags
_atom_site_disorder_assembly
_atom_site_disorder_group
Ni1 Ni 0.5000 0.48773(6) 0.2500 0.0271(2) Uani 1 2 d S . .
Ni2 Ni 0.5000 0.74878(7) 0.2500 0.0342(2) Uani 1 2 d S . .
Ni3 Ni 0.42656(3) 0.61829(5) 0.19611(3) 0.03009(17) Uani 1 1 d . . .
P1 P 0.41345(6) 0.41435(10) 0.11298(5) 0.0282(3) Uani 1 1 d . . .
P2 P 0.36643(6) 0.79628(10) 0.24651(6) 0.0358(3) Uani 1 1 d . . .
N1 N 0.44030(19) 0.4891(3) 0.16921(17) 0.0322(9) Uani 1 1 d . . .
N2 N 0.4127(2) 0.7493(3) 0.2209(2) 0.0354(9) Uani 1 1 d . . .
C1 C 0.4782(3) 0.3277(4) 0.1112(2) 0.0410(12) Uani 1 1 d . . .
C2 C 0.4939(3) 0.2449(5) 0.1616(3) 0.0567(16) Uani 1 1 d . . .
H2A H 0.5331 0.2103 0.1672 0.068 Uiso 1 1 calc R . .
H2B H 0.4602 0.1936 0.1496 0.068 Uiso 1 1 calc R . .
H2C H 0.4985 0.2780 0.2002 0.068 Uiso 1 1 calc R . .
C3 C 0.5374(3) 0.3930(5) 0.1278(3) 0.0545(16) Uani 1 1 d . . .
H3A H 0.5731 0.3472 0.1351 0.065 Uiso 1 1 calc R . .
H3B H 0.5449 0.4333 0.1650 0.065 Uiso 1 1 calc R . .
H3C H 0.5320 0.4404 0.0939 0.065 Uiso 1 1 calc R . .
C4 C 0.4637(4) 0.2715(6) 0.0495(3) 0.073(2) Uani 1 1 d . . .
H4A H 0.4979 0.2237 0.0543 0.088 Uiso 1 1 calc R . .
H4B H 0.4595 0.3229 0.0178 0.088 Uiso 1 1 calc R . .
H4C H 0.4247 0.2324 0.0375 0.088 Uiso 1 1 calc R . .
C5 C 0.3485(3) 0.3296(5) 0.1184(3) 0.0469(13) Uani 1 1 d . . .
C6 C 0.2902(3) 0.3943(6) 0.1029(4) 0.070(2) Uani 1 1 d . . .
H6A H 0.2590 0.3539 0.1109 0.084 Uiso 1 1 calc R . .
H6B H 0.2734 0.4139 0.0595 0.084 Uiso 1 1 calc R . .
H6C H 0.3006 0.4571 0.1283 0.084 Uiso 1 1 calc R . .
C7 C 0.3697(3) 0.2985(6) 0.1864(3) 0.0628(18) Uani 1 1 d . . .
H7A H 0.3356 0.2621 0.1918 0.075 Uiso 1 1 calc R . .
H7B H 0.3807 0.3610 0.2121 0.075 Uiso 1 1 calc R . .
H7C H 0.4061 0.2528 0.1986 0.075 Uiso 1 1 calc R . .
C8 C 0.3318(4) 0.2320(6) 0.0778(4) 0.076(2) Uani 1 1 d . . .
H8A H 0.2958 0.1975 0.0804 0.091 Uiso 1 1 calc R . .
H8B H 0.3675 0.1844 0.0920 0.091 Uiso 1 1 calc R . .
H8C H 0.3216 0.2519 0.0352 0.091 Uiso 1 1 calc R . .
C9 C 0.3784(2) 0.4906(5) 0.0382(2) 0.0399(12) Uani 1 1 d . . .
C10 C 0.3411(3) 0.5837(5) 0.0452(3) 0.0508(14) Uani 1 1 d . . .
H10A H 0.3298 0.6290 0.0093 0.061 Uiso 1 1 calc R . .
H10B H 0.3666 0.6226 0.0823 0.061 Uiso 1 1 calc R . .
H10C H 0.3031 0.5590 0.0484 0.061 Uiso 1 1 calc R . .
C11 C 0.3361(3) 0.4271(6) -0.0180(3) 0.0584(17) Uani 1 1 d . . .
H11A H 0.3261 0.4685 -0.0552 0.070 Uiso 1 1 calc R . .
H11B H 0.2975 0.4089 -0.0139 0.070 Uiso 1 1 calc R . .
H11C H 0.3578 0.3636 -0.0206 0.070 Uiso 1 1 calc R . .
C12 C 0.4311(3) 0.5376(6) 0.0246(3) 0.0567(16) Uani 1 1 d . . .
H12A H 0.4134 0.5843 -0.0108 0.068 Uiso 1 1 calc R . .
H12B H 0.4544 0.4820 0.0153 0.068 Uiso 1 1 calc R . .
H12C H 0.4593 0.5767 0.0604 0.068 Uiso 1 1 calc R . .
C13 C 0.3880(4) 0.9371(5) 0.2677(4) 0.070(2) Uani 1 1 d . . .
C14 C 0.4061(6) 0.9873(6) 0.2209(6) 0.134(5) Uani 1 1 d . . .
H14A H 0.4265 1.0539 0.2367 0.161 Uiso 1 1 calc R . .
H14B H 0.3686 0.9990 0.1831 0.161 Uiso 1 1 calc RD . .
H14C H 0.4349 0.9419 0.2122 0.161 Uiso 1 1 calc R . .
C15 C 0.4475(4) 0.9395(6) 0.3290(5) 0.089(3) Uani 1 1 d . . .
H15A H 0.4643 1.0102 0.3369 0.107 Uiso 1 1 calc R . .
H15B H 0.4790 0.8924 0.3261 0.107 Uiso 1 1 calc R . .
H15C H 0.4367 0.9173 0.3628 0.107 Uiso 1 1 calc R . .
C16 C 0.3395(5) 1.0045(6) 0.2771(5) 0.090(3) Uani 1 1 d . . .
H16A H 0.3564 1.0744 0.2894 0.109 Uiso 1 1 calc R . .
H16B H 0.3289 0.9741 0.3092 0.109 Uiso 1 1 calc R . .
H16C H 0.3019 1.0083 0.2387 0.109 Uiso 1 1 calc R . .
C17 C 0.3685(3) 0.7248(5) 0.3168(3) 0.0522(15) Uani 1 1 d . . .
C18 C 0.3375(4) 0.7814(7) 0.3533(4) 0.078(2) Uani 1 1 d . . .
H18A H 0.3425 0.7403 0.3895 0.093 Uiso 1 1 calc R . .
H18B H 0.2930 0.7907 0.3275 0.093 Uiso 1 1 calc R . .
H18C H 0.3573 0.8494 0.3663 0.093 Uiso 1 1 calc R . .
C19 C 0.3370(4) 0.6191(6) 0.2982(4) 0.082(2) Uani 1 1 d . . .
H19A H 0.3444 0.5781 0.3351 0.098 Uiso 1 1 calc R . .
H19B H 0.3545 0.5826 0.2729 0.098 Uiso 1 1 calc R . .
H19C H 0.2920 0.6287 0.2748 0.098 Uiso 1 1 calc R . .
C20 C 0.4357(3) 0.6959(6) 0.3587(3) 0.0656(19) Uani 1 1 d . . .
H20A H 0.4361 0.6561 0.3938 0.079 Uiso 1 1 calc R . .
H20B H 0.4604 0.7593 0.3734 0.079 Uiso 1 1 calc R . .
H20C H 0.4536 0.6539 0.3358 0.079 Uiso 1 1 calc R . .
C21 C 0.2839(3) 0.7878(7) 0.1857(3) 0.075(2) Uani 1 1 d . . .
C22 C 0.2726(4) 0.6840(10) 0.1553(5) 0.128(5) Uani 1 1 d . . .
H22A H 0.2649 0.6328 0.1817 0.192 Uiso 1 1 calc R . .
H22B H 0.3093 0.6633 0.1483 0.192 Uiso 1 1 calc R . .
H22C H 0.2361 0.6878 0.1159 0.192 Uiso 1 1 calc R . .
C23 C 0.2312(3) 0.8121(9) 0.2060(4) 0.097(3) Uani 1 1 d . . .
H23A H 0.2273 0.7550 0.2314 0.145 Uiso 1 1 calc R . .
H23B H 0.1918 0.8201 0.1698 0.145 Uiso 1 1 calc R . .
H23C H 0.2408 0.8765 0.2299 0.145 Uiso 1 1 calc R . .
C24 C 0.2799(6) 0.8698(11) 0.1354(5) 0.147(6) Uani 1 1 d . . .
H24A H 0.2401 0.8617 0.0996 0.220 Uiso 1 1 calc R . .
H24B H 0.3144 0.8589 0.1232 0.220 Uiso 1 1 calc R . .
H24C H 0.2825 0.9399 0.1522 0.220 Uiso 1 1 calc RD . .
O1SA O 0.0978(6) 0.5841(9) 0.0439(5) 0.118(2) Uiso 0.65 1 d PD A 1
C1SA C 0.0964(9) 0.6724(10) 0.0080(8) 0.118(2) Uiso 0.65 1 d PD A 1
H1SA H 0.1170 0.7318 0.0349 0.142 Uiso 0.65 1 calc PR A 1
H1SB H 0.0526 0.6920 -0.0179 0.142 Uiso 0.65 1 calc PR A 1
C2SA C 0.1304(9) 0.6459(11) -0.0324(8) 0.118(2) Uiso 0.65 1 d PD A 1
H2SA H 0.1750 0.6655 -0.0123 0.142 Uiso 0.65 1 calc PR A 1
H2SB H 0.1111 0.6815 -0.0726 0.142 Uiso 0.65 1 calc PR A 1
C3SA C 0.1227(9) 0.5276(11) -0.0400(7) 0.118(2) Uiso 0.65 1 d PD A 1
H3SA H 0.0847 0.5091 -0.0767 0.142 Uiso 0.65 1 calc PR A 1
H3SB H 0.1594 0.4953 -0.0433 0.142 Uiso 0.65 1 calc PR A 1
C4SA C 0.1171(9) 0.4942(9) 0.0188(7) 0.118(2) Uiso 0.65 1 d PD A 1
H4SA H 0.0859 0.4380 0.0098 0.142 Uiso 0.65 1 calc PR A 1
H4SB H 0.1578 0.4680 0.0488 0.142 Uiso 0.65 1 calc PR A 1
O1SB O 0.0716(9) 0.5171(17) 0.0145(10) 0.118(2) Uiso 0.35 1 d PD B 2
C1SB C 0.0508(11) 0.609(2) -0.0219(14) 0.118(2) Uiso 0.35 1 d PD B 2
H1SC H 0.0537 0.6702 0.0045 0.142 Uiso 0.35 1 calc PR B 2
H1SD H 0.0069 0.6018 -0.0520 0.142 Uiso 0.35 1 calc PR B 2
C2SB C 0.0944(13) 0.622(2) -0.0548(12) 0.118(2) Uiso 0.35 1 d PD B 2
H2SC H 0.1038 0.6966 -0.0577 0.142 Uiso 0.35 1 calc PR B 2
H2SD H 0.0753 0.5929 -0.0967 0.142 Uiso 0.35 1 calc PR B 2
C3SB C 0.1543(10) 0.562(3) -0.0148(14) 0.118(2) Uiso 0.35 1 d PD B 2
H3SC H 0.1631 0.5066 -0.0386 0.142 Uiso 0.35 1 calc PR B 2
H3SD H 0.1908 0.6095 0.0018 0.142 Uiso 0.35 1 calc PR B 2
C4SB C 0.1393(9) 0.517(2) 0.0372(11) 0.118(2) Uiso 0.35 1 d PD B 2
H4SC H 0.1557 0.4453 0.0471 0.142 Uiso 0.35 1 calc PR B 2
H4SD H 0.1581 0.5599 0.0747 0.142 Uiso 0.35 1 calc PR B 2

loop_
_atom_site_aniso_label
_atom_site_aniso_U_11
_atom_site_aniso_U_22
_atom_site_aniso_U_33
_atom_site_aniso_U_23
_atom_site_aniso_U_13
_atom_site_aniso_U_12
Ni1 0.0300(4) 0.0267(4) 0.0220(4) 0.000 0.0081(3) 0.000
Ni2 0.0370(5) 0.0297(5) 0.0419(5) 0.000 0.0224(4) 0.000
Ni3 0.0314(3) 0.0304(3) 0.0291(3) -0.0011(2) 0.0130(2) 0.0045(2)
P1 0.0274(6) 0.0311(6) 0.0249(5) -0.0049(5) 0.0095(5) -0.0039(5)
P2 0.0394(7) 0.0340(7) 0.0400(7) 0.0059(5) 0.0221(6) 0.0137(5)
N1 0.035(2) 0.032(2) 0.0259(19) -0.0033(16) 0.0082(16) 0.0018(17)
N2 0.041(2) 0.029(2) 0.043(2) 0.0029(18) 0.025(2) 0.0093(18)
C1 0.041(3) 0.043(3) 0.037(3) -0.009(2) 0.014(2) 0.006(2)
C2 0.058(4) 0.039(3) 0.061(4) -0.007(3) 0.013(3) 0.013(3)
C3 0.036(3) 0.074(4) 0.056(4) -0.006(3) 0.022(3) 0.004(3)
C4 0.072(5) 0.083(5) 0.064(4) -0.029(4) 0.027(4) 0.023(4)
C5 0.037(3) 0.049(3) 0.048(3) 0.002(3) 0.010(2) -0.015(2)
C6 0.039(3) 0.100(6) 0.075(5) 0.016(4) 0.027(3) -0.010(4)
C7 0.060(4) 0.068(4) 0.065(4) 0.017(3) 0.030(3) -0.019(3)
C8 0.069(5) 0.058(4) 0.078(5) -0.005(4) 0.007(4) -0.038(4)
C9 0.041(3) 0.051(3) 0.026(2) -0.001(2) 0.012(2) 0.000(2)
C10 0.057(4) 0.053(3) 0.032(3) 0.005(3) 0.008(3) 0.009(3)
C11 0.060(4) 0.073(4) 0.027(3) -0.007(3) 0.003(3) 0.004(3)
C12 0.057(4) 0.072(4) 0.046(3) 0.013(3) 0.026(3) -0.001(3)
C13 0.094(6) 0.032(3) 0.113(6) -0.003(4) 0.072(5) 0.014(3)
C14 0.219(13) 0.035(4) 0.234(14) 0.035(6) 0.180(12) 0.032(6)
C15 0.095(6) 0.057(5) 0.127(8) -0.034(5) 0.056(6) -0.010(4)
C16 0.118(7) 0.048(4) 0.138(8) 0.004(5) 0.086(7) 0.030(4)
C17 0.060(4) 0.054(4) 0.056(4) 0.017(3) 0.037(3) 0.019(3)
C18 0.101(6) 0.087(6) 0.071(5) 0.019(4) 0.061(5) 0.027(5)
C19 0.079(5) 0.071(5) 0.104(7) 0.024(5) 0.047(5) -0.001(4)
C20 0.068(4) 0.082(5) 0.050(4) 0.017(4) 0.027(3) 0.024(4)
C21 0.047(4) 0.117(7) 0.055(4) -0.002(4) 0.015(3) 0.033(4)
C22 0.040(4) 0.204(13) 0.110(7) -0.091(8) -0.001(4) 0.020(6)
C23 0.040(4) 0.137(9) 0.105(7) -0.019(6) 0.021(4) 0.031(5)
C24 0.124(9) 0.226(16) 0.077(7) 0.066(8) 0.028(6) 0.089(10)

loop_
_atom_type_symbol
_atom_type_description
_atom_type_scat_dispersion_real
_atom_type_scat_dispersion_imag
_atom_type_scat_source
C C 0.0033 0.0016 'International Tables Vol C Tables 4.2.6.8 and 6.1.1.4'
H H 0.0000 0.0000 'International Tables Vol C Tables 4.2.6.8 and 6.1.1.4'
N N 0.0061 0.0033 'International Tables Vol C Tables 4.2.6.8 and 6.1.1.4'
O O 0.0106 0.0060 'International Tables Vol C Tables 4.2.6.8 and 6.1.1.4'
P P 0.1023 0.0942 'International Tables Vol C Tables 4.2.6.8 and 6.1.1.4'
Ni Ni 0.3393 1.1124 'International Tables Vol C Tables 4.2.6.8 and 6.1.1.4'

loop_
_geom_angle_atom_site_label_1
_geom_angle_atom_site_label_2
_geom_angle_atom_site_label_3
_geom_angle
_geom_angle_site_symmetry_1
_geom_angle_site_symmetry_3
N1 Ni1 N1 178.9(3) . 2_655
N2 Ni2 N2 179.6(3) 2_655 .
N1 Ni3 N2 178.31(18) . .
N1 P1 C1 109.7(2) . .
N1 P1 C9 110.8(2) . .
C1 P1 C9 109.0(2) . .
N1 P1 C5 110.1(2) . .
C1 P1 C5 109.4(3) . .
C9 P1 C5 107.8(2) . .
N2 P2 C21 109.4(3) . .
N2 P2 C13 108.8(3) . .
C21 P2 C13 109.8(4) . .
N2 P2 C17 112.8(2) . .
C21 P2 C17 107.4(4) . .
C13 P2 C17 108.7(3) . .
P1 N1 Ni3 141.6(3) . .
P1 N1 Ni1 138.8(3) . .
Ni3 N1 Ni1 79.29(15) . .
P2 N2 Ni3 135.5(3) . .
P2 N2 Ni2 133.0(3) . .
Ni3 N2 Ni2 78.88(15) . .
C3 C1 C2 106.2(5) . .
C3 C1 C4 109.0(5) . .
C2 C1 C4 108.1(5) . .
C3 C1 P1 108.7(4) . .
C2 C1 P1 109.1(4) . .
C4 C1 P1 115.4(4) . .
C6 C5 C8 109.0(6) . .
C6 C5 C7 105.6(6) . .
C8 C5 C7 110.0(6) . .
C6 C5 P1 109.4(4) . .
C8 C5 P1 115.2(5) . .
C7 C5 P1 107.2(4) . .
C12 C9 C10 105.1(5) . .
C12 C9 C11 108.3(5) . .
C10 C9 C11 108.5(5) . .
C12 C9 P1 109.2(4) . .
C10 C9 P1 110.4(3) . .
C11 C9 P1 114.9(4) . .
C14 C13 C16 108.8(7) . .
C14 C13 C15 105.9(8) . .
C16 C13 C15 106.8(7) . .
C14 C13 P2 109.9(6) . .
C16 C13 P2 116.9(6) . .
C15 C13 P2 108.0(5) . .
C19 C17 C20 102.7(6) . .
C19 C17 C18 107.8(6) . .
C20 C17 C18 110.3(6) . .
C19 C17 P2 110.0(5) . .
C20 C17 P2 110.0(4) . .
C18 C17 P2 115.3(5) . .
C22 C21 C23 109.3(8) . .
C22 C21 C24 106.7(9) . .
C23 C21 C24 107.5(7) . .
C22 C21 P2 110.4(5) . .
C23 C21 P2 116.8(5) . .
C24 C21 P2 105.7(7) . .
C1SA O1SA C4SA 108.8(8) . .
O1SA C1SA C2SA 108.4(8) . .
C1SA C2SA C3SA 103.3(8) . .
C4SA C3SA C2SA 102.8(8) . .
O1SA C4SA C3SA 108.3(8) . .
C1SB O1SB C4SB 106.1(11) . .
O1SB C1SB C2SB 105.5(11) . .
C1SB C2SB C3SB 104.9(9) . .
C4SB C3SB C2SB 103.8(9) . .
O1SB C4SB C3SB 106.0(10) . .

loop_
_geom_bond_atom_site_label_1
_geom_bond_atom_site_label_2
_geom_bond_distance
_geom_bond_site_symmetry_2
Ni1 N1 1.864(4) .
Ni1 N1 1.864(4) 2_655
Ni2 N2 1.876(4) 2_655
Ni2 N2 1.876(4) .
Ni3 N1 1.859(4) .
Ni3 N2 1.862(4) .
P1 N1 1.561(4) .
P1 C1 1.901(5) .
P1 C9 1.904(5) .
P1 C5 1.924(5) .
P2 N2 1.570(4) .
P2 C21 1.889(7) .
P2 C13 1.896(7) .
P2 C17 1.899(6) .
C1 C3 1.531(8) .
C1 C2 1.536(9) .
C1 C4 1.549(8) .
C5 C6 1.513(9) .
C5 C8 1.537(9) .
C5 C7 1.544(8) .
C9 C12 1.529(8) .
C9 C10 1.533(8) .
C9 C11 1.538(8) .
C13 C14 1.497(11) .
C13 C16 1.520(9) .
C13 C15 1.557(12) .
C17 C19 1.526(10) .
C17 C20 1.528(9) .
C17 C18 1.529(9) .
C21 C22 1.493(13) .
C21 C23 1.536(10) .
C21 C24 1.572(14) .
O1SA C1SA 1.418(9) .
O1SA C4SA 1.459(9) .
C1SA C2SA 1.521(9) .
C2SA C3SA 1.538(9) .
C3SA C4SA 1.524(9) .
O1SB C1SB 1.436(10) .
O1SB C4SB 1.454(10) .
C1SB C2SB 1.536(10) .
C2SB C3SB 1.546(10) .
C3SB C4SB 1.539(10) .

loop_
_geom_torsion_atom_site_label_1
_geom_torsion_atom_site_label_2
_geom_torsion_atom_site_label_3
_geom_torsion_atom_site_label_4
_geom_torsion
_geom_torsion_site_symmetry_1
C1 P1 N1 Ni3 153.5(4) .
C9 P1 N1 Ni3 33.1(5) .
C5 P1 N1 Ni3 -86.1(5) .
C1 P1 N1 Ni1 -35.4(5) .
C9 P1 N1 Ni1 -155.8(4) .
C5 P1 N1 Ni1 85.0(4) .
N2 Ni3 N1 P1 -50(7) .
N2 Ni3 N1 Ni1 136(6) .
N1 Ni1 N1 P1 161.5(4) 2_655
N1 Ni1 N1 Ni3 -24.07(13) 2_655
C21 P2 N2 Ni3 -65.3(5) .
C13 P2 N2 Ni3 174.8(4) .
C17 P2 N2 Ni3 54.1(5) .
C21 P2 N2 Ni2 169.7(4) .
C13 P2 N2 Ni2 49.8(5) .
C17 P2 N2 Ni2 -70.8(4) .
N1 Ni3 N2 P2 129(6) .
N1 Ni3 N2 Ni2 -89(7) .
N2 Ni2 N2 P2 -58.3(4) 2_655
N2 Ni2 N2 Ni3 157.53(13) 2_655
N1 P1 C1 C3 -40.9(5) .
C9 P1 C1 C3 80.5(4) .
C5 P1 C1 C3 -161.8(4) .
N1 P1 C1 C2 74.4(4) .
C9 P1 C1 C2 -164.1(4) .
C5 P1 C1 C2 -46.5(5) .
N1 P1 C1 C4 -163.7(5) .
C9 P1 C1 C4 -42.2(6) .
C5 P1 C1 C4 75.4(6) .
N1 P1 C5 C6 74.4(5) .
C1 P1 C5 C6 -165.0(4) .
C9 P1 C5 C6 -46.7(5) .
N1 P1 C5 C8 -162.4(5) .
C1 P1 C5 C8 -41.8(5) .
C9 P1 C5 C8 76.5(5) .
N1 P1 C5 C7 -39.7(5) .
C1 P1 C5 C7 80.9(5) .
C9 P1 C5 C7 -160.8(4) .
N1 P1 C9 C12 73.3(5) .
C1 P1 C9 C12 -47.5(5) .
C5 P1 C9 C12 -166.1(4) .
N1 P1 C9 C10 -41.8(5) .
C1 P1 C9 C10 -162.6(4) .
C5 P1 C9 C10 78.8(5) .
N1 P1 C9 C11 -164.9(4) .
C1 P1 C9 C11 74.3(5) .
C5 P1 C9 C11 -44.3(5) .
N2 P2 C13 C14 39.4(8) .
C21 P2 C13 C14 -80.3(8) .
C17 P2 C13 C14 162.5(7) .
N2 P2 C13 C16 164.0(6) .
C21 P2 C13 C16 44.3(8) .
C17 P2 C13 C16 -72.8(7) .
N2 P2 C13 C15 -75.7(6) .
C21 P2 C13 C15 164.6(5) .
C17 P2 C13 C15 47.4(6) .
N2 P2 C17 C19 -72.5(5) .
C21 P2 C17 C19 48.1(6) .
C13 P2 C17 C19 166.8(5) .
N2 P2 C17 C20 39.9(6) .
C21 P2 C17 C20 160.6(5) .
C13 P2 C17 C20 -80.8(5) .
N2 P2 C17 C18 165.4(5) .
C21 P2 C17 C18 -74.0(6) .
C13 P2 C17 C18 44.7(7) .
N2 P2 C21 C22 43.9(8) .
C13 P2 C21 C22 163.2(7) .
C17 P2 C21 C22 -78.8(7) .
N2 P2 C21 C23 169.5(7) .
C13 P2 C21 C23 -71.2(8) .
C17 P2 C21 C23 46.7(8) .
N2 P2 C21 C24 -71.1(7) .
C13 P2 C21 C24 48.2(7) .
C17 P2 C21 C24 166.1(6) .
C4SA O1SA C1SA C2SA -14(2) .
O1SA C1SA C2SA C3SA 27(2) .
C1SA C2SA C3SA C4SA -28(2) .
C1SA O1SA C4SA C3SA -5(2) .
C2SA C3SA C4SA O1SA 21(2) .
C4SB O1SB C1SB C2SB 37(3) .
O1SB C1SB C2SB C3SB -23(3) .
C1SB C2SB C3SB C4SB 2(4) .
C1SB O1SB C4SB C3SB -36(3) .
C2SB C3SB C4SB O1SB 20(4) .
